data_1010740
_chemical_name_systematic 'Calcium cyanide'
_chemical_formula_structural 'Ca (C N)2'
_chemical_formula_sum 'Ca N2'
_publ_section_title
;
Beitraege zur Kenntnis des Calciumcyanides, insbesondere zur Umwandlung
Calciumcyanid Calciumcyanamid
;

loop_
_publ_author_name
'Petersen, G'
'Franck, H H'

_journal_name_full
;
Zeitschrift fuer Anorganische und Allgemeine Chemie
;
_journal_coden_ASTM ZAACAB
_journal_volume 237
_journal_year 1938
_journal_page_first 1
_journal_page_last 37

loop_
_atom_site_label
_atom_site_fract_x
_atom_site_fract_y
_atom_site_fract_z
? ? ? ?

_cod_database_code 1010740
_journal_paper_doi 10.1002/zaac.19382370102
